data_8100822
loop_
_publ_author_name
'H\"onle, Wolfgang'
'Buresch, Juta'
'Peters, Karl'
'Chang, Jen-Hui'
'von Schnering, Hans Georg'

_publ_section_title
;
Crystal structure of tripotassium heptapentelides K~3~[As~x~Sb~1-x~]
~7~ with x = 5/14 and x = 13/14
;
_journal_issue 4
_journal_name_full 'Zeitschrift f\"ur Kristallographie - New Crystal Structures'
_journal_page_first 491
_journal_page_last 493
_journal_volume 217
_journal_year 2002
_chemical_formula_sum 'As6.6 K3 Sb0.4'
_chemical_formula_weight 660.82
_space_group_IT_number 61
_symmetry_cell_setting orthorhombic
_symmetry_space_group_name_Hall '-P 2ac 2ab'
_symmetry_space_group_name_H-M 'P b c a'
_cell_angle_alpha 90.00
_cell_angle_beta 90.00
_cell_angle_gamma 90.00
_cell_formula_units_Z 16
_cell_length_a 13.102(5)
_cell_length_b 25.737(9)
_cell_length_c 15.199(6)
_cell_measurement_temperature 293(2)
_cell_volume 5125(2)
_diffrn_ambient_temperature 293(2)
_exptl_crystal_density_diffrn 3.426
_cod_database_code 8100822

loop_
_symmetry_equiv_pos_as_xyz
'x, y, z'
'-x+1/2, -y, z+1/2'
'-x, y+1/2, -z+1/2'
'x+1/2, -y+1/2, -z'
'-x, -y, -z'
'x-1/2, y, -z-1/2'
'x, -y-1/2, z-1/2'
'-x-1/2, y-1/2, z'

loop_
_atom_site_label
_atom_site_type_symbol
_atom_site_fract_x
_atom_site_fract_y
_atom_site_fract_z
_atom_site_U_iso_or_equiv
_atom_site_adp_type
_atom_site_occupancy
_atom_site_symmetry_multiplicity
_atom_site_Wyckoff_symbol
_atom_site_calc_flag
_atom_site_refinement_flags
_atom_site_disorder_assembly
_atom_site_disorder_group
As(301) As 0.1922(3) 0.2628(2) 0.0647(3) 0.051(1) Uani 1 8 c d . . .
As(211) As 0.2090(3) 0.3177(1) 0.1911(2) 0.047(1) Uani 1 8 c d . . .
As(221) As 0.0462(3) 0.3031(2) 0.9958(2) 0.050(1) Uani 1 8 c d . . .
As(231) As 0.1221(3) 0.1843(1) 0.1243(3) 0.062(1) Uani 1 8 c d . . .
As(311) As 0.0396(3) 0.3139(1) 0.2457(2) 0.047(1) Uani 1 8 c d . . .
As(321) As 0.9283(3) 0.3023(1) 0.1128(2) 0.044(1) Uani 1 8 c d . . .
As(331) As 0.9738(2) 0.2166(1) 0.2091(2) 0.053(1) Uani 0.18(2) 8 c d P . .
Sb(331) Sb 0.9738(2) 0.2166(1) 0.2091(2) 0.053(1) Uani 0.82(2) 8 c d P . .
As(302) As 0.3160(3) 0.5343(2) 0.9597(3) 0.060(1) Uani 1 8 c d . . .
As(212) As 0.1352(3) 0.5278(1) 0.8482(3) 0.052(1) Uani 1 8 c d . . .
As(222) As 0.3703(3) 0.5320(1) 0.8086(3) 0.055(1) Uani 1 8 c d . . .
As(232) As 0.3563(3) 0.4482(2) 0.0109(3) 0.060(1) Uani 1 8 c d . . .
As(312) As 0.1200(3) 0.4537(2) 0.8575(2) 0.050(1) Uani 1 8 c d . . .
As(322) As 0.2833(3) 0.4563(1) 0.7660(2) 0.051(1) Uani 1 8 c d . . .
As(332) As 0.2747(3) 0.4005(1) 0.9006(3) 0.053(1) Uani 1 8 c d . . .
K1 K 0.1342(6) 0.5803(3) 0.7425(6) 0.053(2) Uani 1 8 c d . . .
K2 K 0.0422(6) 0.4377(3) 0.6399(5) 0.053(2) Uani 1 8 c d . . .
K3 K 0.1111(6) 0.4222(3) 0.0856(5) 0.050(2) Uani 1 8 c d . . .
K4 K 0.2114(7) 0.2820(3) 0.8288(6) 0.053(3) Uani 0.89(2) 8 c d P . .
K5 K 0.3701(9) 0.1276(4) 0.1099(7) 0.082(5) Uani 0.90 8 c d P . .
K6 K 0.9370(7) 0.1868(4) 0.9602(6) 0.060(4) Uani 0.90 8 c d P . .
K7 K 0.303(2) 0.6500(8) 0.911(1) 0.035(8) Uani 0.31 8 c d P . .

loop_
_atom_site_aniso_label
_atom_site_aniso_U_11
_atom_site_aniso_U_22
_atom_site_aniso_U_33
_atom_site_aniso_U_23
_atom_site_aniso_U_13
_atom_site_aniso_U_12
As(301) 0.052(3) 0.056(3) 0.046(2) -0.008(2) 0.001(2) 0.003(2)
As(211) 0.049(2) 0.047(2) 0.046(2) 0.004(2) -0.001(2) -0.007(2)
As(221) 0.060(3) 0.059(3) 0.032(2) 0.004(2) -0.003(2) 0.002(2)
As(231) 0.077(3) 0.044(2) 0.065(3) 0.001(2) -0.018(3) 0.000(2)
As(311) 0.061(3) 0.045(2) 0.035(2) -0.006(2) -0.002(2) 0.009(2)
As(321) 0.043(2) 0.050(2) 0.039(2) 0.002(2) -0.001(2) 0.003(2)
As(331) 0.048(2) 0.068(2) 0.043(2) 0.002(2) -0.002(2) 0.007(2)
Sb(331) 0.048(2) 0.068(2) 0.043(2) 0.002(2) -0.002(2) 0.007(2)
As(302) 0.059(3) 0.069(3) 0.052(3) -0.023(2) 0.003(2) -0.009(2)
As(212) 0.055(3) 0.050(2) 0.051(3) 0.006(2) 0.014(2) 0.015(2)
As(222) 0.047(3) 0.055(2) 0.062(3) 0.018(2) 0.009(2) 0.004(2)
As(232) 0.053(3) 0.093(3) 0.035(2) 0.011(2) -0.003(2) 0.005(2)
As(312) 0.048(2) 0.064(2) 0.038(2) 0.004(2) -0.009(2) -0.016(2)
As(322) 0.057(2) 0.060(2) 0.036(2) -0.008(2) -0.002(2) 0.006(2)
As(332) 0.066(3) 0.037(2) 0.055(3) 0.000(2) 0.010(2) 0.007(2)
K1 0.057(5) 0.060(5) 0.057(6) 0.018(5) 0.014(5) 0.007(5)
K2 0.053(5) 0.052(5) 0.052(6) -0.009(4) -0.001(4) 0.007(4)
K3 0.034(5) 0.074(6) 0.041(5) 0.022(4) 0.000(5) -0.007(4)
K4 0.053(6) 0.069(7) 0.035(6) -0.020(5) -0.004(5) -0.009(5)
K5 0.096(9) 0.076(8) 0.072(8) 0.003(6) 0.044(7) -0.017(6)
K6 0.076(8) 0.068(7) 0.038(6) -0.004(5) -0.011(5) -0.022(5)
K7 0.05(2) 0.03(1) 0.03(1) 0.01(1) -0.02(1) -0.01(1)

loop_
_geom_bond_atom_site_label_1
_geom_bond_atom_site_label_2
_geom_bond_distance
_geom_bond_site_symmetry_2
_geom_bond_publ_flag
As(301) As(211) 2.3950(3) . ?
As(301) As(231) 2.3971(4) . ?
As(301) As(221) 2.4149(4) 1_554 ?
As(301) K6 3.4804(7) 4_456 ?
As(301) K4 3.6280(7) 1_554 ?
As(301) K7 3.7268(5) 8_654 ?
As(211) As(331) 2.3716(5) . ?
As(211) K4 3.3114(5) 7_565 ?
As(211) K3 3.3838(5) . ?
As(211) K1 3.4238(5) 2_564 ?
As(211) K7 3.4477(6) 2_564 ?
As(211) K6 3.7717(6) 4_456 ?
As(221) As(321) 2.3556(4) 1_456 ?
As(221) As(301) 2.4149(4) 1_556 ?
As(221) K5 3.3295(4) 4_456 ?
As(221) K6 3.3614(5) 1_455 ?
As(221) K4 3.3797(5) . ?
As(221) K3 3.4615(5) 1_556 ?
As(231) Sb(331) 2.4754(4) 1_455 ?
As(231) As(331) 2.4754(4) 1_455 ?
As(231) K2 3.3183(6) 7_565 ?
As(231) K4 3.4325(6) 7_565 ?
As(231) K6 3.4795(5) 1_454 ?
As(231) K7 3.5004(6) 8_654 ?
As(231) K5 3.5686(7) . ?
As(331) As(321) 2.5091(4) 1_455 ?
As(331) Sb(331) 2.7063(5) 1_455 ?
As(331) As(331) 2.7063(5) 1_455 ?
As(331) K7 3.3806(5) 2_564 ?
As(331) K6 3.5265(6) 7_465 ?
As(331) K1 3.5541(5) 5_566 ?
As(331) K4 3.5713(5) 7_565 ?
As(331) K3 3.8168(5) . ?
As(321) As(221) 2.3556(4) 1_654 ?
As(321) As(331) 2.5091(4) 1_655 ?
As(321) Sb(331) 2.7134(4) . ?
As(321) As(331) 2.7134(4) . ?
As(321) K7 3.2897(7) 5_666 ?
As(321) K4 3.6839(6) 4_556 ?
As(321) K6 3.7721(5) 1_554 ?
As(321) K1 3.8258(5) 5_666 ?
As(321) K5 3.9107(6) 4 ?
As(321) K3 3.9281(6) 1_655 ?
As(331) As(231) 2.4754(4) 1_655 ?
As(331) As(331) 2.7063(5) 1_655 ?
As(331) K4 3.4861(8) 4_556 ?
As(331) K4 3.6059(7) 7_665 ?
As(331) K5 3.8289(5) 6_656 ?
As(331) K6 3.8900(7) 1_554 ?
Sb(331) As(231) 2.4754(4) 1_655 ?
Sb(331) As(331) 2.7063(5) 1_655 ?
Sb(331) K4 3.4861(8) 4_556 ?
Sb(331) K4 3.6059(7) 7_665 ?
Sb(331) K5 3.8289(5) 6_656 ?
Sb(331) K6 3.8900(7) 1_554 ?
As(302) As(222) 2.4050(4) . ?
As(302) As(232) 2.4072(4) 1_556 ?
As(302) As(212) 2.9174(5) . ?
As(302) K7 3.0731(5) . ?
As(302) K2 3.3871(5) 2_565 ?
As(212) As(312) 1.9227(4) . ?
As(212) K1 2.0993(3) . ?
As(212) K3 3.6169(7) 5_566 ?
As(212) K7 3.9542(6) . ?
As(222) As(322) 2.3483(3) . ?
As(222) K2 3.4023(5) 6_657 ?
As(222) K1 3.4819(6) . ?
As(222) K7 3.5246(5) . ?
As(222) K3 3.5968(6) 2_565 ?
As(222) K1 3.7555(7) 6_657 ?
As(232) As(332) 2.3368(3) 1_554 ?
As(232) As(302) 2.4072(4) 1_554 ?
As(232) K2 3.3554(5) 6_656 ?
As(232) K3 3.4724(7) . ?
As(232) K1 3.5978(7) 2_564 ?
As(232) K6 3.6583(7) 4_456 ?
As(232) K2 3.7731(5) 2_564 ?
As(312) As(332) 2.5322(4) . ?
As(312) As(322) 2.5527(4) . ?
As(312) K2 3.4852(6) . ?
As(312) K3 3.5623(7) 1_556 ?
As(312) K1 3.7022(6) . ?
As(312) K5 3.9172(7) 4_456 ?
As(322) As(332) 2.5021(4) . ?
As(322) K5 3.4037(4) 7_566 ?
As(322) K2 3.7123(7) 6_657 ?
As(322) K2 3.7257(6) . ?
As(322) K1 3.7588(6) . ?
As(332) As(232) 2.3368(3) 1_556 ?
As(332) K4 3.3437(6) . ?
As(332) K3 3.5795(5) 1_556 ?
As(332) K2 3.6850(8) 6_657 ?
As(332) K6 3.7478(5) 4_457 ?
K1 As(211) 3.4238(5) 2_565 ?
K1 As(331) 3.5541(5) 5_566 ?
K1 As(232) 3.5978(7) 2_565 ?
K1 As(222) 3.7555(7) 6_557 ?
K1 As(321) 3.8258(5) 5_666 ?
K1 K7 3.8299(5) . ?
K1 K3 4.1021(7) 2_565 ?
K1 K3 4.1424(7) 5_566 ?
K2 As(231) 3.3183(6) 7_566 ?
K2 As(232) 3.3554(5) 6_556 ?
K2 As(302) 3.3871(5) 2_564 ?
K2 As(222) 3.4023(5) 6_557 ?
K2 As(332) 3.6850(8) 6_557 ?
K2 As(322) 3.7123(7) 6_557 ?
K2 As(232) 3.7731(5) 2_565 ?
K2 K6 4.4302(6) 7_465 ?
K2 K7 4.6165(6) 2_564 ?
K3 As(221) 3.4615(5) 1_554 ?
K3 As(312) 3.5623(7) 1_554 ?
K3 As(332) 3.5795(5) 1_554 ?
K3 As(222) 3.5968(6) 2_564 ?
K3 As(212) 3.6169(7) 5_566 ?
K3 As(321) 3.9281(6) 1_455 ?
K3 K1 4.1021(7) 2_564 ?
K3 K1 4.1424(7) 5_566 ?
K3 K5 4.5213(6) 4_455 ?
K4 As(211) 3.3114(5) 7_566 ?
K4 As(231) 3.4325(6) 7_566 ?
K4 Sb(331) 3.4861(8) 4_456 ?
K4 As(331) 3.4861(8) 4_456 ?
K4 As(331) 3.5713(5) 7_566 ?
K4 Sb(331) 3.6059(6) 7_466 ?
K4 As(331) 3.6059(6) 7_466 ?
K4 K7 3.6246(6) 8_655 ?
K4 As(301) 3.6280(7) 1_556 ?
K4 As(321) 3.6839(6) 4_456 ?
K5 As(221) 3.3295(4) 4_556 ?
K5 As(322) 3.4037(4) 7_565 ?
K5 K7 3.8230(6) 8_654 ?
K5 As(331) 3.8289(5) 6_556 ?
K5 Sb(331) 3.8289(5) 6_556 ?
K5 As(321) 3.9107(6) 4_455 ?
K5 As(312) 3.9172(7) 4_556 ?
K5 K3 4.5213(6) 4 ?
K5 K4 4.5614(6) 7_565 ?
K5 K2 4.6357(9) 7_565 ?
K5 K2 4.7297(7) 4_556 ?
K6 As(221) 3.3614(5) 1_655 ?
K6 As(231) 3.4795(5) 1_656 ?
K6 As(301) 3.4804(7) 4_556 ?
K6 As(331) 3.5265(6) 7_666 ?
K6 K7 3.6139(7) 8_755 ?
K6 As(232) 3.6583(6) 4_556 ?
K6 As(332) 3.7478(4) 4_557 ?
K6 As(211) 3.7717(6) 4_556 ?
K6 As(321) 3.7721(5) 1_556 ?
K6 Sb(331) 3.8900(7) 1_556 ?
K6 As(331) 3.8900(7) 1_556 ?
K6 K1 4.2279(6) 3_646 ?
K7 As(321) 3.2897(6) 5_666 ?
K7 As(331) 3.3806(5) 2_565 ?
K7 As(211) 3.4477(6) 2_565 ?
K7 As(231) 3.5004(6) 8_666 ?
K7 K6 3.6139(7) 8_765 ?
K7 K4 3.6246(6) 8_665 ?
K7 As(301) 3.7268(6) 8_666 ?
K7 K5 3.8230(6) 8_666 ?
